data_4309636
loop_
_publ_author_name
'Jian Fan'
'Brian E. Hanson'

_publ_section_title
;
Novel Zinc Phosphate Topologies Defined by Organic Ligands
;
_journal_name_full 'Inorganic Chemistry'
_journal_page_first 6998
_journal_page_last 7008
_journal_paper_doi 10.1021/ic050314t
_journal_volume 44
_journal_year 2005
_chemical_formula_moiety 'C27 H33 N6 O10 P2 Zn2'
_chemical_formula_sum 'C27 H33 N6 O10 P2 Zn2'
_chemical_formula_weight 794.27
_chemical_name_systematic
; 
 ? 
;
_space_group_IT_number 2
_symmetry_cell_setting triclinic
_symmetry_space_group_name_Hall '-P 1'
_symmetry_space_group_name_H-M 'P -1'
_atom_sites_solution_hydrogens geom
_atom_sites_solution_primary direct
_atom_sites_solution_secondary difmap
_audit_creation_method SHELXL-97
_cell_angle_alpha 99.997(6)
_cell_angle_beta 101.158(7)
_cell_angle_gamma 108.140(8)
_cell_formula_units_Z 2
_cell_length_a 9.0382(9)
_cell_length_b 13.6616(10)
_cell_length_c 13.7094(9)
_cell_measurement_reflns_used 8483
_cell_measurement_temperature 100(2)
_cell_measurement_theta_max 31.33
_cell_measurement_theta_min 2.43
_cell_volume 1527.8(2)
_computing_cell_refinement 'CrysAlis (Oxford Diffraction)'
_computing_data_collection 'CrysAlis (Oxford Diffraction)'
_computing_data_reduction 'CrysAlis (Oxford Diffraction)'
_computing_molecular_graphics 'Bruker SHELXTL'
_computing_publication_material 'Bruker SHELXTL'
_computing_structure_refinement 'SHELXL-97 (Sheldrick, 1997)'
_computing_structure_solution 'SHELXS-97 (Sheldrick, 1990)'
_diffrn_ambient_temperature 100(2)
_diffrn_detector CCD
_diffrn_detector_type 'Oxford Diffraction Sapphire 2 CCD'
_diffrn_measured_fraction_theta_full 0.994
_diffrn_measured_fraction_theta_max 0.994
_diffrn_measurement_device '\k-geometry diffractometer'
_diffrn_measurement_device_type 'Oxford Diffraction Xcalibur2'
_diffrn_measurement_method 'phi and omega scans'
_diffrn_radiation_monochromator graphite
_diffrn_radiation_probe x-ray
_diffrn_radiation_type MoK\a
_diffrn_radiation_wavelength 0.71073
_diffrn_reflns_av_R_equivalents 0.0233
_diffrn_reflns_av_sigmaI/netI 0.0313
_diffrn_reflns_limit_h_max 10
_diffrn_reflns_limit_h_min -10
_diffrn_reflns_limit_k_max 16
_diffrn_reflns_limit_k_min -16
_diffrn_reflns_limit_l_max 12
_diffrn_reflns_limit_l_min -16
_diffrn_reflns_number 10358
_diffrn_reflns_theta_full 25.00
_diffrn_reflns_theta_max 25.00
_diffrn_reflns_theta_min 4.14
_diffrn_source 'fine-focus sealed tube'
_diffrn_source_current 40
_diffrn_source_voltage 50
_diffrn_standards_decay_% <2%
_diffrn_standards_interval_count 50
_diffrn_standards_number 2
_exptl_absorpt_coefficient_mu 1.743
_exptl_absorpt_correction_T_max 0.777
_exptl_absorpt_correction_T_min 0.648
_exptl_absorpt_correction_type numerical
_exptl_absorpt_process_details 'CrysAlis (Oxford Diffraction)'
_exptl_crystal_colour colorless
_exptl_crystal_density_diffrn 1.727
_exptl_crystal_density_method 'not measured'
_exptl_crystal_description block
_exptl_crystal_F_000 814
_exptl_crystal_size_max 0.248
_exptl_crystal_size_mid 0.208
_exptl_crystal_size_min 0.176
_refine_diff_density_max 2.645
_refine_diff_density_min -0.564
_refine_diff_density_rms 0.125
_refine_ls_extinction_method none
_refine_ls_goodness_of_fit_ref 1.068
_refine_ls_hydrogen_treatment mixed
_refine_ls_matrix_type full
_refine_ls_number_parameters 446
_refine_ls_number_reflns 5346
_refine_ls_number_restraints 0
_refine_ls_restrained_S_all 1.068
_refine_ls_R_factor_all 0.0525
_refine_ls_R_factor_gt 0.0475
_refine_ls_shift/su_max 0.001
_refine_ls_shift/su_mean 0.000
_refine_ls_structure_factor_coef Fsqd
_refine_ls_weighting_details 'calc w=1/[\s^2^(Fo^2^)+(0.1000P)^2^+0.0000P] where P=(Fo^2^+2Fc^2^)/3'
_refine_ls_weighting_scheme calc
_refine_ls_wR_factor_gt 0.1263
_refine_ls_wR_factor_ref 0.1319
_reflns_number_gt 4550
_reflns_number_total 5346
_reflns_threshold_expression >2sigma(I)
_cod_data_source_file ic050314tsi20050301_034123_2.cif
_cod_data_source_block 1
_cod_depositor_comments
;
The following automatic conversions were performed:
'_symmetry_cell_setting' value 'Triclinic' changed to 'triclinic'
according to '/home/saulius/struct/CIF-dictionaries/cif_core.dic'
dictionary named 'cif_core.dic' version 2.4.1 from
2010-06-29.

'_exptl_absorpt_correction_type' value 'Numerical' changed to
'numerical' according to
'/home/saulius/struct/CIF-dictionaries/cif_core.dic' dictionary named
'cif_core.dic' version 2.4.1 from 2010-06-29.

Automatic conversion script
Id: cif_fix_enum 1527 2010-12-29 10:47:43Z saulius 
;
_cod_original_sg_symbol_H-M 'P -1 '
_cod_database_code 4309636

loop_
_symmetry_equiv_pos_as_xyz
'x, y, z'
'-x, -y, -z'

loop_
_atom_site_label
_atom_site_type_symbol
_atom_site_fract_x
_atom_site_fract_y
_atom_site_fract_z
_atom_site_U_iso_or_equiv
_atom_site_adp_type
_atom_site_occupancy
_atom_site_symmetry_multiplicity
_atom_site_calc_flag
_atom_site_refinement_flags
_atom_site_disorder_assembly
_atom_site_disorder_group
Zn1 Zn 0.35661(4) 0.82039(3) 0.21054(3) 0.01445(14) Uani 1 1 d . . .
Zn2 Zn 0.05005(4) 0.94298(3) -0.14273(3) 0.01449(15) Uani 1 1 d . . .
P1 P 0.15807(10) 0.90967(6) 0.07873(6) 0.0141(2) Uani 1 1 d . . .
P2 P 0.69851(10) 0.85513(6) 0.16884(6) 0.0155(2) Uani 1 1 d . . .
O1 O 0.0426(3) 0.80712(18) 0.09886(19) 0.0209(5) Uani 1 1 d . . .
H1 H -0.036(5) 0.806(3) 0.127(3) 0.031(11) Uiso 1 1 d . . .
O1W O 0.4514(3) 0.88640(19) -0.08293(17) 0.0225(5) Uani 1 1 d . . .
O2 O 0.3298(3) 0.92294(17) 0.13429(17) 0.0175(5) Uani 1 1 d . . .
O2W O 0.7382(3) 0.6938(2) 0.3321(2) 0.0309(6) Uani 1 1 d . . .
O3 O 0.1452(3) 0.88912(19) -0.03561(17) 0.0210(5) Uani 1 1 d . . .
O4 O 0.1181(3) 1.00625(17) 0.12011(17) 0.0194(5) Uani 1 1 d . . .
O5 O 0.7681(3) 0.97511(18) 0.18432(17) 0.0199(5) Uani 1 1 d . . .
O6 O 0.8250(3) 0.80471(18) 0.19005(17) 0.0208(5) Uani 1 1 d . . .
O7 O 0.6020(3) 0.80154(18) 0.05176(17) 0.0219(5) Uani 1 1 d . . .
H7 H 0.5730 0.8322 0.0325 0.026 Uiso 1 1 d R . .
O8 O 0.5808(3) 0.82806(18) 0.23557(17) 0.0176(5) Uani 1 1 d . . .
N1 N 0.3059(3) 0.8694(2) 0.3426(2) 0.0167(6) Uani 1 1 d . . .
N2 N 0.2717(3) 0.9856(2) 0.4638(2) 0.0158(6) Uani 1 1 d . . .
N3 N 0.2479(3) 0.6637(2) 0.1538(2) 0.0168(6) Uani 1 1 d . . .
N4 N 0.2370(3) 0.5064(2) 0.06746(19) 0.0156(6) Uani 1 1 d . . .
N5 N -0.0687(3) 0.8134(2) -0.2628(2) 0.0184(6) Uani 1 1 d . . .
N6 N -0.1086(3) 0.6785(2) -0.3941(2) 0.0198(6) Uani 1 1 d . . .
C1 C 0.2652(4) 0.9543(2) 0.3641(2) 0.0167(7) Uani 1 1 d . . .
H1A H 0.2346 0.9895 0.3140 0.020 Uiso 1 1 calc R . .
C2 C 0.2270(4) 1.0743(3) 0.5107(3) 0.0208(7) Uani 1 1 d . . .
H2A H 0.302(5) 1.111(3) 0.579(3) 0.028(10) Uiso 1 1 d . . .
H2B H 0.241(5) 1.120(3) 0.461(3) 0.036(11) Uiso 1 1 d . . .
C3 C 0.3197(4) 0.9163(2) 0.5132(2) 0.0156(7) Uani 1 1 d . . .
C4 C 0.3392(4) 0.8419(2) 0.4361(2) 0.0159(7) Uani 1 1 d . . .
C5 C 0.3855(4) 0.7582(3) 0.4585(2) 0.0183(7) Uani 1 1 d . . .
H5A H 0.3955 0.7068 0.4064 0.022 Uiso 1 1 calc R . .
C6 C 0.4162(4) 0.7532(3) 0.5603(3) 0.0207(7) Uani 1 1 d . . .
H6A H 0.4486 0.6976 0.5786 0.025 Uiso 1 1 calc R . .
C7 C 0.4000(4) 0.8295(3) 0.6372(3) 0.0212(7) Uani 1 1 d . . .
H7A H 0.4221 0.8238 0.7062 0.025 Uiso 1 1 calc R . .
C8 C 0.3532(4) 0.9122(3) 0.6159(3) 0.0193(7) Uani 1 1 d . . .
H8A H 0.3443 0.9637 0.6685 0.023 Uiso 1 1 calc R . .
C9 C 0.3115(4) 0.6119(3) 0.0921(2) 0.0186(7) Uani 1 1 d . . .
H9A H 0.4008 0.6466 0.0681 0.022 Uiso 1 1 calc R . .
C10 C 0.2748(4) 0.4271(3) -0.0011(2) 0.0167(7) Uani 1 1 d . . .
H10A H 0.1796 0.3872 -0.0603 0.020 Uiso 1 1 calc R . .
H10B H 0.2983 0.3757 0.0365 0.020 Uiso 1 1 calc R . .
C11 C 0.4191(4) 0.4793(3) -0.0401(2) 0.0179(7) Uani 1 1 d . . .
H11A H 0.4228 0.4269 -0.0985 0.022 Uiso 1 1 calc R . .
H11B H 0.4029 0.5393 -0.0663 0.022 Uiso 1 1 calc R . .
C12 C 0.1119(4) 0.4852(3) 0.1153(2) 0.0161(7) Uani 1 1 d . . .
C13 C 0.1194(4) 0.5844(3) 0.1690(2) 0.0166(7) Uani 1 1 d . . .
C14 C 0.0067(4) 0.5920(3) 0.2233(2) 0.0192(7) Uani 1 1 d . . .
H14A H 0.0114 0.6589 0.2605 0.023 Uiso 1 1 calc R . .
C15 C -0.1117(4) 0.4991(3) 0.2212(2) 0.0193(7) Uani 1 1 d . . .
H15A H -0.1916 0.5020 0.2565 0.023 Uiso 1 1 calc R . .
C16 C -0.1170(4) 0.3987(3) 0.1674(2) 0.0210(7) Uani 1 1 d . . .
H16A H -0.1995 0.3360 0.1686 0.025 Uiso 1 1 calc R . .
C17 C -0.0059(4) 0.3898(3) 0.1135(2) 0.0180(7) Uani 1 1 d . . .
H17A H -0.0093 0.3228 0.0775 0.022 Uiso 1 1 calc R . .
C18 C -0.0124(4) 0.7769(3) -0.3379(3) 0.0208(7) Uani 1 1 d . . .
H18A H 0.0856 0.8162 -0.3509 0.025 Uiso 1 1 calc R . .
C19 C -0.0800(5) 0.6160(3) -0.4831(3) 0.0269(8) Uani 1 1 d . . .
H19A H -0.0054 0.6648 -0.5124 0.032 Uiso 1 1 calc R . .
H19B H -0.1834 0.5786 -0.5366 0.032 Uiso 1 1 calc R . .
C20 C -0.0084(4) 0.5348(3) -0.4534(2) 0.0221(8) Uani 1 1 d . . .
H20A H 0.0990 0.5724 -0.4040 0.027 Uiso 1 1 calc R . .
H20B H -0.0787 0.4894 -0.4192 0.027 Uiso 1 1 calc R . .
C21 C -0.2371(4) 0.6463(3) -0.3505(3) 0.0203(7) Uani 1 1 d . . .
C22 C -0.2104(4) 0.7320(3) -0.2690(2) 0.0168(7) Uani 1 1 d . . .
C23 C -0.3196(4) 0.7285(3) -0.2093(2) 0.0213(7) Uani 1 1 d . . .
H23A H -0.3038 0.7877 -0.1553 0.026 Uiso 1 1 calc R . .
C24 C -0.4508(4) 0.6360(3) -0.2317(3) 0.0261(8) Uani 1 1 d . . .
H24A H -0.5274 0.6313 -0.1924 0.031 Uiso 1 1 calc R . .
C25 C -0.4743(4) 0.5478(3) -0.3118(3) 0.0290(9) Uani 1 1 d . . .
H25A H -0.5653 0.4847 -0.3244 0.035 Uiso 1 1 calc R . .
C26 C -0.3675(4) 0.5511(3) -0.3727(3) 0.0262(8) Uani 1 1 d . . .
H26A H -0.3826 0.4918 -0.4265 0.031 Uiso 1 1 calc R . .
C27A C 0.0712(6) 1.0341(4) 0.5459(5) 0.014(2) Uani 0.628(16) 1 d P . 1
H27A H 0.0867 0.9917 0.5960 0.017 Uiso 0.628(16) 1 calc PR . 1
H27B H 0.0483 1.0957 0.5802 0.017 Uiso 0.628(16) 1 calc PR . 1
C27B C 0.0386(13) 1.0450(8) 0.4781(11) 0.026(4) Uani 0.372(16) 1 d P . 2
H27C H 0.0110 1.1075 0.5043 0.031 Uiso 0.372(16) 1 calc PR . 2
H27D H -0.0015 1.0238 0.4023 0.031 Uiso 0.372(16) 1 calc PR . 2

loop_
_atom_site_aniso_label
_atom_site_aniso_U_11
_atom_site_aniso_U_22
_atom_site_aniso_U_33
_atom_site_aniso_U_23
_atom_site_aniso_U_13
_atom_site_aniso_U_12
Zn1 0.0156(2) 0.0133(2) 0.0156(2) 0.00326(16) 0.00547(16) 0.00611(16)
Zn2 0.0153(2) 0.0126(2) 0.0155(2) 0.00214(16) 0.00369(16) 0.00566(16)
P1 0.0148(4) 0.0131(4) 0.0158(4) 0.0034(3) 0.0054(3) 0.0062(3)
P2 0.0162(4) 0.0147(4) 0.0174(4) 0.0047(3) 0.0065(3) 0.0063(3)
O1 0.0162(12) 0.0165(12) 0.0317(14) 0.0045(10) 0.0119(11) 0.0055(10)
O1W 0.0257(13) 0.0234(13) 0.0211(12) 0.0053(10) 0.0084(10) 0.0111(10)
O2 0.0185(12) 0.0177(12) 0.0185(12) 0.0063(9) 0.0048(9) 0.0085(9)
O2W 0.0359(15) 0.0243(14) 0.0356(15) 0.0131(12) 0.0093(12) 0.0121(12)
O3 0.0268(13) 0.0254(13) 0.0169(12) 0.0072(10) 0.0072(10) 0.0160(11)
O4 0.0196(12) 0.0140(11) 0.0258(13) 0.0032(9) 0.0066(10) 0.0082(10)
O5 0.0213(12) 0.0172(12) 0.0247(13) 0.0062(10) 0.0113(10) 0.0076(10)
O6 0.0206(12) 0.0229(12) 0.0263(13) 0.0098(10) 0.0120(10) 0.0122(10)
O7 0.0287(13) 0.0188(12) 0.0199(12) 0.0056(10) 0.0060(10) 0.0107(10)
O8 0.0165(11) 0.0199(12) 0.0200(12) 0.0069(10) 0.0067(9) 0.0091(10)
N1 0.0150(13) 0.0183(14) 0.0171(14) 0.0032(11) 0.0060(11) 0.0061(11)
N2 0.0120(13) 0.0148(14) 0.0195(14) 0.0010(11) 0.0062(11) 0.0039(11)
N3 0.0182(14) 0.0148(14) 0.0176(14) 0.0028(11) 0.0060(11) 0.0059(11)
N4 0.0176(14) 0.0150(14) 0.0153(13) 0.0027(11) 0.0069(11) 0.0064(11)
N5 0.0225(15) 0.0171(14) 0.0163(14) 0.0028(11) 0.0061(11) 0.0083(12)
N6 0.0243(15) 0.0180(15) 0.0172(14) -0.0011(11) 0.0039(12) 0.0117(12)
C1 0.0160(16) 0.0144(16) 0.0225(17) 0.0061(13) 0.0079(13) 0.0067(13)
C2 0.0174(17) 0.0144(17) 0.030(2) 0.0001(15) 0.0093(15) 0.0066(14)
C3 0.0119(15) 0.0143(16) 0.0169(16) 0.0002(13) 0.0052(12) 0.0007(13)
C4 0.0140(16) 0.0140(16) 0.0188(16) 0.0026(13) 0.0070(13) 0.0030(13)
C5 0.0182(17) 0.0183(17) 0.0182(17) 0.0027(13) 0.0037(13) 0.0078(14)
C6 0.0212(17) 0.0168(17) 0.0250(18) 0.0073(14) 0.0081(14) 0.0058(14)
C7 0.0170(17) 0.0267(19) 0.0164(17) 0.0055(14) 0.0052(13) 0.0025(14)
C8 0.0164(16) 0.0200(17) 0.0193(17) 0.0022(14) 0.0053(13) 0.0047(14)
C9 0.0188(17) 0.0177(17) 0.0215(17) 0.0048(14) 0.0068(14) 0.0088(14)
C10 0.0206(17) 0.0164(16) 0.0139(16) 0.0007(13) 0.0049(13) 0.0090(14)
C11 0.0199(17) 0.0183(17) 0.0174(16) 0.0021(13) 0.0061(14) 0.0098(14)
C12 0.0136(16) 0.0169(16) 0.0157(16) 0.0026(13) 0.0011(13) 0.0051(13)
C13 0.0163(16) 0.0203(17) 0.0161(16) 0.0079(13) 0.0039(13) 0.0089(13)
C14 0.0251(18) 0.0206(17) 0.0112(16) 0.0017(13) 0.0021(13) 0.0100(15)
C15 0.0156(16) 0.0263(18) 0.0155(17) 0.0047(14) 0.0052(13) 0.0063(14)
C16 0.0191(17) 0.0198(17) 0.0200(17) 0.0041(14) 0.0028(14) 0.0032(14)
C17 0.0218(17) 0.0135(16) 0.0201(17) 0.0071(13) 0.0063(14) 0.0062(13)
C18 0.0240(18) 0.0191(17) 0.0223(18) 0.0054(14) 0.0067(14) 0.0114(15)
C19 0.039(2) 0.031(2) 0.0173(18) 0.0032(15) 0.0079(16) 0.0234(18)
C20 0.033(2) 0.0196(17) 0.0163(17) 0.0001(14) 0.0053(15) 0.0154(16)
C21 0.0195(17) 0.0184(17) 0.0233(18) 0.0065(14) 0.0005(14) 0.0097(14)
C22 0.0171(16) 0.0158(16) 0.0154(16) 0.0014(13) 0.0006(13) 0.0063(13)
C23 0.0243(18) 0.0234(18) 0.0150(17) 0.0049(14) 0.0021(14) 0.0087(15)
C24 0.0188(18) 0.032(2) 0.0272(19) 0.0150(16) 0.0066(15) 0.0047(15)
C25 0.0231(19) 0.0202(19) 0.036(2) 0.0138(16) -0.0021(16) -0.0006(15)
C26 0.0273(19) 0.0154(17) 0.0256(19) 0.0012(14) -0.0079(15) 0.0049(15)
C27A 0.014(3) 0.020(3) 0.012(4) 0.004(2) 0.004(3) 0.011(3)
C27B 0.031(6) 0.017(6) 0.028(9) -0.001(5) 0.009(5) 0.009(5)

loop_
_atom_type_symbol
_atom_type_description
_atom_type_scat_dispersion_real
_atom_type_scat_dispersion_imag
_atom_type_scat_source
C C 0.0033 0.0016 'International Tables Vol C Tables 4.2.6.8 and 6.1.1.4'
H H 0.0000 0.0000 'International Tables Vol C Tables 4.2.6.8 and 6.1.1.4'
N N 0.0061 0.0033 'International Tables Vol C Tables 4.2.6.8 and 6.1.1.4'
O O 0.0106 0.0060 'International Tables Vol C Tables 4.2.6.8 and 6.1.1.4'
P P 0.1023 0.0942 'International Tables Vol C Tables 4.2.6.8 and 6.1.1.4'
Zn Zn 0.2839 1.4301 'International Tables Vol C Tables 4.2.6.8 and 6.1.1.4'

loop_
_geom_angle_atom_site_label_1
_geom_angle_atom_site_label_2
_geom_angle_atom_site_label_3
_geom_angle
_geom_angle_site_symmetry_1
_geom_angle_site_symmetry_3
_geom_angle_publ_flag
O2 Zn1 O8 108.79(9) . . ?
O2 Zn1 N3 123.31(10) . . ?
O8 Zn1 N3 98.68(10) . . ?
O2 Zn1 N1 103.72(10) . . ?
O8 Zn1 N1 110.86(10) . . ?
N3 Zn1 N1 111.32(11) . . ?
O4 Zn2 O5 122.54(10) 2_575 2_675 ?
O4 Zn2 O3 116.66(10) 2_575 . ?
O5 Zn2 O3 104.02(10) 2_675 . ?
O4 Zn2 N5 102.52(10) 2_575 . ?
O5 Zn2 N5 104.46(10) 2_675 . ?
O3 Zn2 N5 104.64(10) . . ?
O3 P1 O4 113.27(13) . . ?
O3 P1 O2 107.75(13) . . ?
O4 P1 O2 110.55(13) . . ?
O3 P1 O1 108.05(14) . . ?
O4 P1 O1 110.49(13) . . ?
O2 P1 O1 106.46(13) . . ?
O6 P2 O5 113.96(13) . . ?
O6 P2 O8 110.29(12) . . ?
O5 P2 O8 109.54(13) . . ?
O6 P2 O7 105.33(13) . . ?
O5 P2 O7 108.98(13) . . ?
O8 P2 O7 108.54(13) . . ?
O6 P2 H7 121.0 . . ?
O5 P2 H7 93.3 . . ?
O8 P2 H7 107.4 . . ?
O7 P2 H7 17.9 . . ?
P1 O1 H1 124(3) . . ?
P1 O2 Zn1 117.91(13) . . ?
P1 O3 Zn2 132.59(14) . . ?
P1 O4 Zn2 145.45(15) . 2_575 ?
P2 O5 Zn2 128.18(14) . 2_675 ?
P2 O7 H7 111.0 . . ?
P2 O8 Zn1 129.19(13) . . ?
C1 N1 C4 105.2(3) . . ?
C1 N1 Zn1 123.7(2) . . ?
C4 N1 Zn1 129.6(2) . . ?
C1 N2 C3 107.5(3) . . ?
C1 N2 C2 126.1(3) . . ?
C3 N2 C2 126.3(3) . . ?
C9 N3 C13 105.1(3) . . ?
C9 N3 Zn1 119.1(2) . . ?
C13 N3 Zn1 135.6(2) . . ?
C9 N4 C12 107.1(3) . . ?
C9 N4 C10 126.7(3) . . ?
C12 N4 C10 126.1(3) . . ?
C18 N5 C22 105.4(3) . . ?
C18 N5 Zn2 127.5(2) . . ?
C22 N5 Zn2 125.6(2) . . ?
C18 N6 C21 106.9(3) . . ?
C18 N6 C19 126.2(3) . . ?
C21 N6 C19 126.9(3) . . ?
N1 C1 N2 113.1(3) . . ?
N1 C1 H1A 123.4 . . ?
N2 C1 H1A 123.4 . . ?
N2 C2 C27A 111.8(3) . . ?
N2 C2 C27B 110.7(4) . . ?
C27A C2 C27B 36.2(4) . . ?
N2 C2 H2A 110(2) . . ?
C27A C2 H2A 98(2) . . ?
C27B C2 H2A 128(2) . . ?
N2 C2 H2B 102(2) . . ?
C27A C2 H2B 124(3) . . ?
C27B C2 H2B 91(3) . . ?
H2A C2 H2B 111(3) . . ?
N2 C3 C8 133.0(3) . . ?
N2 C3 C4 105.6(3) . . ?
C8 C3 C4 121.3(3) . . ?
C5 C4 N1 130.1(3) . . ?
C5 C4 C3 121.4(3) . . ?
N1 C4 C3 108.5(3) . . ?
C6 C5 C4 117.1(3) . . ?
C6 C5 H5A 121.4 . . ?
C4 C5 H5A 121.4 . . ?
C5 C6 C7 121.0(3) . . ?
C5 C6 H6A 119.5 . . ?
C7 C6 H6A 119.5 . . ?
C8 C7 C6 122.4(3) . . ?
C8 C7 H7A 118.8 . . ?
C6 C7 H7A 118.8 . . ?
C7 C8 C3 116.7(3) . . ?
C7 C8 H8A 121.7 . . ?
C3 C8 H8A 121.7 . . ?
N3 C9 N4 113.2(3) . . ?
N3 C9 H9A 123.4 . . ?
N4 C9 H9A 123.4 . . ?
N4 C10 C11 111.6(3) . . ?
N4 C10 H10A 109.3 . . ?
C11 C10 H10A 109.3 . . ?
N4 C10 H10B 109.3 . . ?
C11 C10 H10B 109.3 . . ?
H10A C10 H10B 108.0 . . ?
C11 C11 C10 114.5(3) 2_665 . ?
C11 C11 H11A 108.6 2_665 . ?
C10 C11 H11A 108.6 . . ?
C11 C11 H11B 108.6 2_665 . ?
C10 C11 H11B 108.6 . . ?
H11A C11 H11B 107.6 . . ?
N4 C12 C17 131.5(3) . . ?
N4 C12 C13 105.8(3) . . ?
C17 C12 C13 122.7(3) . . ?
C14 C13 N3 130.6(3) . . ?
C14 C13 C12 120.7(3) . . ?
N3 C13 C12 108.7(3) . . ?
C15 C14 C13 117.5(3) . . ?
C15 C14 H14A 121.2 . . ?
C13 C14 H14A 121.2 . . ?
C14 C15 C16 121.3(3) . . ?
C14 C15 H15A 119.3 . . ?
C16 C15 H15A 119.3 . . ?
C17 C16 C15 121.9(3) . . ?
C17 C16 H16A 119.1 . . ?
C15 C16 H16A 119.1 . . ?
C16 C17 C12 115.9(3) . . ?
C16 C17 H17A 122.1 . . ?
C12 C17 H17A 122.1 . . ?
N5 C18 N6 113.0(3) . . ?
N5 C18 H18A 123.5 . . ?
N6 C18 H18A 123.5 . . ?
N6 C19 C20 111.9(3) . . ?
N6 C19 H19A 109.2 . . ?
C20 C19 H19A 109.2 . . ?
N6 C19 H19B 109.2 . . ?
C20 C19 H19B 109.2 . . ?
H19A C19 H19B 107.9 . . ?
C20 C20 C19 111.5(3) 2_564 . ?
C20 C20 H20A 109.3 2_564 . ?
C19 C20 H20A 109.3 . . ?
C20 C20 H20B 109.3 2_564 . ?
C19 C20 H20B 109.3 . . ?
H20A C20 H20B 108.0 . . ?
N6 C21 C26 132.3(3) . . ?
N6 C21 C22 105.4(3) . . ?
C26 C21 C22 122.2(3) . . ?
N5 C22 C23 129.5(3) . . ?
N5 C22 C21 109.4(3) . . ?
C23 C22 C21 121.1(3) . . ?
C24 C23 C22 117.3(3) . . ?
C24 C23 H23A 121.3 . . ?
C22 C23 H23A 121.3 . . ?
C23 C24 C25 121.4(3) . . ?
C23 C24 H24A 119.3 . . ?
C25 C24 H24A 119.3 . . ?
C26 C25 C24 121.6(3) . . ?
C26 C25 H25A 119.2 . . ?
C24 C25 H25A 119.2 . . ?
C25 C26 C21 116.2(3) . . ?
C25 C26 H26A 121.9 . . ?
C21 C26 H26A 121.9 . . ?
C27A C27A C2 110.5(6) 2_576 . ?
C27A C27A H27A 109.5 2_576 . ?
C2 C27A H27A 109.5 . . ?
C27A C27A H27B 109.5 2_576 . ?
C2 C27A H27B 109.5 . . ?
H27A C27A H27B 108.1 . . ?
C27B C27B C2 108.8(13) 2_576 . ?
C27B C27B H27C 109.9 2_576 . ?
C2 C27B H27C 109.9 . . ?
C27B C27B H27D 109.9 2_576 . ?
C2 C27B H27D 109.9 . . ?
H27C C27B H27D 108.3 . . ?

loop_
_geom_bond_atom_site_label_1
_geom_bond_atom_site_label_2
_geom_bond_distance
_geom_bond_site_symmetry_2
_geom_bond_publ_flag
Zn1 O2 1.933(2) . ?
Zn1 O8 1.955(2) . ?
Zn1 N3 1.992(3) . ?
Zn1 N1 2.007(3) . ?
Zn2 O4 1.911(2) 2_575 ?
Zn2 O5 1.928(2) 2_675 ?
Zn2 O3 1.928(2) . ?
Zn2 N5 2.029(3) . ?
P1 O3 1.519(2) . ?
P1 O4 1.520(2) . ?
P1 O2 1.530(2) . ?
P1 O1 1.570(2) . ?
P2 O6 1.516(2) . ?
P2 O5 1.521(2) . ?
P2 O8 1.534(2) . ?
P2 O7 1.589(2) . ?
P2 H7 1.9065 . ?
O1 H1 0.87(4) . ?
O4 Zn2 1.911(2) 2_575 ?
O5 Zn2 1.928(2) 2_675 ?
O7 H7 0.6276 . ?
N1 C1 1.325(4) . ?
N1 C4 1.400(4) . ?
N2 C1 1.345(4) . ?
N2 C3 1.380(4) . ?
N2 C2 1.478(4) . ?
N3 C9 1.334(4) . ?
N3 C13 1.398(4) . ?
N4 C9 1.336(4) . ?
N4 C12 1.393(4) . ?
N4 C10 1.475(4) . ?
N5 C18 1.322(4) . ?
N5 C22 1.387(4) . ?
N6 C18 1.346(4) . ?
N6 C21 1.392(4) . ?
N6 C19 1.478(4) . ?
C1 H1A 0.9500 . ?
C2 C27A 1.545(6) . ?
C2 C27B 1.574(11) . ?
C2 H2A 0.98(4) . ?
C2 H2B 1.00(4) . ?
C3 C8 1.397(5) . ?
C3 C4 1.412(4) . ?
C4 C5 1.396(5) . ?
C5 C6 1.387(5) . ?
C5 H5A 0.9500 . ?
C6 C7 1.412(5) . ?
C6 H6A 0.9500 . ?
C7 C8 1.379(5) . ?
C7 H7A 0.9500 . ?
C8 H8A 0.9500 . ?
C9 H9A 0.9500 . ?
C10 C11 1.522(4) . ?
C10 H10A 0.9900 . ?
C10 H10B 0.9900 . ?
C11 C11 1.521(6) 2_665 ?
C11 H11A 0.9900 . ?
C11 H11B 0.9900 . ?
C12 C17 1.397(4) . ?
C12 C13 1.400(5) . ?
C13 C14 1.391(5) . ?
C14 C15 1.373(5) . ?
C14 H14A 0.9500 . ?
C15 C16 1.422(5) . ?
C15 H15A 0.9500 . ?
C16 C17 1.378(5) . ?
C16 H16A 0.9500 . ?
C17 H17A 0.9500 . ?
C18 H18A 0.9500 . ?
C19 C20 1.522(5) . ?
C19 H19A 0.9900 . ?
C19 H19B 0.9900 . ?
C20 C20 1.517(6) 2_564 ?
C20 H20A 0.9900 . ?
C20 H20B 0.9900 . ?
C21 C26 1.394(5) . ?
C21 C22 1.394(5) . ?
C22 C23 1.394(5) . ?
C23 C24 1.374(5) . ?
C23 H23A 0.9500 . ?
C24 C25 1.412(5) . ?
C24 H24A 0.9500 . ?
C25 C26 1.388(6) . ?
C25 H25A 0.9500 . ?
C26 H26A 0.9500 . ?
C27A C27A 1.526(13) 2_576 ?
C27A H27A 0.9900 . ?
C27A H27B 0.9900 . ?
C27B C27B 1.50(2) 2_576 ?
C27B H27C 0.9900 . ?
C27B H27D 0.9900 . ?

loop_
_geom_torsion_atom_site_label_1
_geom_torsion_atom_site_label_2
_geom_torsion_atom_site_label_3
_geom_torsion_atom_site_label_4
_geom_torsion
_geom_torsion_site_symmetry_1
_geom_torsion_site_symmetry_2
_geom_torsion_site_symmetry_3
_geom_torsion_site_symmetry_4
_geom_torsion_publ_flag
O3 P1 O2 Zn1 -116.90(14) . . . . ?
O4 P1 O2 Zn1 118.84(14) . . . . ?
O1 P1 O2 Zn1 -1.19(18) . . . . ?
O8 Zn1 O2 P1 162.24(13) . . . . ?
N3 Zn1 O2 P1 47.76(18) . . . . ?
N1 Zn1 O2 P1 -79.71(16) . . . . ?
O4 P1 O3 Zn2 -13.9(2) . . . . ?
O2 P1 O3 Zn2 -136.54(18) . . . . ?
O1 P1 O3 Zn2 108.8(2) . . . . ?
O4 Zn2 O3 P1 -24.1(2) 2_575 . . . ?
O5 Zn2 O3 P1 114.1(2) 2_675 . . . ?
N5 Zn2 O3 P1 -136.5(2) . . . . ?
O3 P1 O4 Zn2 86.9(3) . . . 2_575 ?
O2 P1 O4 Zn2 -152.1(2) . . . 2_575 ?
O1 P1 O4 Zn2 -34.5(3) . . . 2_575 ?
O6 P2 O5 Zn2 42.9(2) . . . 2_675 ?
O8 P2 O5 Zn2 166.94(15) . . . 2_675 ?
O7 P2 O5 Zn2 -74.4(2) . . . 2_675 ?
O6 P2 O8 Zn1 -154.13(16) . . . . ?
O5 P2 O8 Zn1 79.7(2) . . . . ?
O7 P2 O8 Zn1 -39.2(2) . . . . ?
O2 Zn1 O8 P2 -32.0(2) . . . . ?
N3 Zn1 O8 P2 97.73(18) . . . . ?
N1 Zn1 O8 P2 -145.41(17) . . . . ?
O2 Zn1 N1 C1 -0.2(3) . . . . ?
O8 Zn1 N1 C1 116.4(3) . . . . ?
N3 Zn1 N1 C1 -134.8(3) . . . . ?
O2 Zn1 N1 C4 -164.0(3) . . . . ?
O8 Zn1 N1 C4 -47.4(3) . . . . ?
N3 Zn1 N1 C4 61.4(3) . . . . ?
O2 Zn1 N3 C9 81.1(3) . . . . ?
O8 Zn1 N3 C9 -38.2(2) . . . . ?
N1 Zn1 N3 C9 -154.7(2) . . . . ?
O2 Zn1 N3 C13 -106.3(3) . . . . ?
O8 Zn1 N3 C13 134.4(3) . . . . ?
N1 Zn1 N3 C13 17.9(3) . . . . ?
O4 Zn2 N5 C18 146.5(3) 2_575 . . . ?
O5 Zn2 N5 C18 17.7(3) 2_675 . . . ?
O3 Zn2 N5 C18 -91.3(3) . . . . ?
O4 Zn2 N5 C22 -49.9(3) 2_575 . . . ?
O5 Zn2 N5 C22 -178.6(2) 2_675 . . . ?
O3 Zn2 N5 C22 72.3(3) . . . . ?
C4 N1 C1 N2 1.0(4) . . . . ?
Zn1 N1 C1 N2 -166.1(2) . . . . ?
C3 N2 C1 N1 -0.3(4) . . . . ?
C2 N2 C1 N1 -177.2(3) . . . . ?
C1 N2 C2 C27A 110.5(4) . . . . ?
C3 N2 C2 C27A -65.9(5) . . . . ?
C1 N2 C2 C27B 71.6(7) . . . . ?
C3 N2 C2 C27B -104.8(7) . . . . ?
C1 N2 C3 C8 176.9(3) . . . . ?
C2 N2 C3 C8 -6.2(5) . . . . ?
C1 N2 C3 C4 -0.6(3) . . . . ?
C2 N2 C3 C4 176.3(3) . . . . ?
C1 N1 C4 C5 179.0(3) . . . . ?
Zn1 N1 C4 C5 -14.9(5) . . . . ?
C1 N1 C4 C3 -1.4(3) . . . . ?
Zn1 N1 C4 C3 164.7(2) . . . . ?
N2 C3 C4 C5 -179.1(3) . . . . ?
C8 C3 C4 C5 3.1(5) . . . . ?
N2 C3 C4 N1 1.2(3) . . . . ?
C8 C3 C4 N1 -176.6(3) . . . . ?
N1 C4 C5 C6 177.7(3) . . . . ?
C3 C4 C5 C6 -1.9(5) . . . . ?
C4 C5 C6 C7 0.4(5) . . . . ?
C5 C6 C7 C8 0.1(5) . . . . ?
C6 C7 C8 C3 0.9(5) . . . . ?
N2 C3 C8 C7 -179.6(3) . . . . ?
C4 C3 C8 C7 -2.5(5) . . . . ?
C13 N3 C9 N4 -0.9(4) . . . . ?
Zn1 N3 C9 N4 173.7(2) . . . . ?
C12 N4 C9 N3 0.8(4) . . . . ?
C10 N4 C9 N3 178.3(3) . . . . ?
C9 N4 C10 C11 2.4(4) . . . . ?
C12 N4 C10 C11 179.4(3) . . . . ?
N4 C10 C11 C11 72.8(4) . . . 2_665 ?
C9 N4 C12 C17 178.1(3) . . . . ?
C10 N4 C12 C17 0.5(5) . . . . ?
C9 N4 C12 C13 -0.3(3) . . . . ?
C10 N4 C12 C13 -177.8(3) . . . . ?
C9 N3 C13 C14 -177.4(3) . . . . ?
Zn1 N3 C13 C14 9.3(5) . . . . ?
C9 N3 C13 C12 0.7(3) . . . . ?
Zn1 N3 C13 C12 -172.6(2) . . . . ?
N4 C12 C13 C14 178.0(3) . . . . ?
C17 C12 C13 C14 -0.5(5) . . . . ?
N4 C12 C13 N3 -0.3(3) . . . . ?
C17 C12 C13 N3 -178.8(3) . . . . ?
N3 C13 C14 C15 177.3(3) . . . . ?
C12 C13 C14 C15 -0.5(5) . . . . ?
C13 C14 C15 C16 1.3(5) . . . . ?
C14 C15 C16 C17 -1.1(5) . . . . ?
C15 C16 C17 C12 0.1(5) . . . . ?
N4 C12 C17 C16 -177.4(3) . . . . ?
C13 C12 C17 C16 0.7(5) . . . . ?
C22 N5 C18 N6 1.2(4) . . . . ?
Zn2 N5 C18 N6 167.5(2) . . . . ?
C21 N6 C18 N5 -1.6(4) . . . . ?
C19 N6 C18 N5 179.9(3) . . . . ?
C18 N6 C19 C20 99.3(4) . . . . ?
C21 N6 C19 C20 -78.8(4) . . . . ?
N6 C19 C20 C20 175.6(4) . . . 2_564 ?
C18 N6 C21 C26 -176.3(3) . . . . ?
C19 N6 C21 C26 2.1(6) . . . . ?
C18 N6 C21 C22 1.3(3) . . . . ?
C19 N6 C21 C22 179.8(3) . . . . ?
C18 N5 C22 C23 -179.0(3) . . . . ?
Zn2 N5 C22 C23 14.4(5) . . . . ?
C18 N5 C22 C21 -0.3(4) . . . . ?
Zn2 N5 C22 C21 -166.9(2) . . . . ?
N6 C21 C22 N5 -0.7(3) . . . . ?
C26 C21 C22 N5 177.3(3) . . . . ?
N6 C21 C22 C23 178.2(3) . . . . ?
C26 C21 C22 C23 -3.9(5) . . . . ?
N5 C22 C23 C24 -179.2(3) . . . . ?
C21 C22 C23 C24 2.3(5) . . . . ?
C22 C23 C24 C25 0.1(5) . . . . ?
C23 C24 C25 C26 -1.1(5) . . . . ?
C24 C25 C26 C21 -0.3(5) . . . . ?
N6 C21 C26 C25 -179.9(3) . . . . ?
C22 C21 C26 C25 2.8(5) . . . . ?
N2 C2 C27A C27A -62.3(7) . . . 2_576 ?
C27B C2 C27A C27A 33.4(7) . . . 2_576 ?
N2 C2 C27B C27B 65.2(12) . . . 2_576 ?
C27A C2 C27B C27B -33.7(9) . . . 2_576 ?
